data_4134729
loop_
_publ_author_name
'Tang, Shuxuan'
'Zhang, Li'
'Ruan, Huapeng'
'Zhao, Yue'
'Wang, Xinping'

_publ_section_title
;
 A Magnetically Robust Triplet Ground State Sulfur-Hydrocarbon Diradical
 Dication.
;
_journal_issue 16
_journal_name_full 'Journal of the American Chemical Society'
_journal_page_first 7340
_journal_page_last 7344
_journal_paper_doi 10.1021/jacs.0c02141
_journal_volume 142
_journal_year 2020
_chemical_formula_sum 'C36 H30 S4'
_chemical_formula_weight 590.84
_space_group_crystal_system triclinic
_space_group_IT_number 2
_space_group_name_Hall '-P 1'
_space_group_name_H-M_alt 'P -1'
_atom_sites_solution_hydrogens geom
_audit_creation_method SHELXL-2018/3
_cell_angle_alpha 67.3990(10)
_cell_angle_beta 74.8860(10)
_cell_angle_gamma 81.4480(10)
_cell_formula_units_Z 2
_cell_length_a 11.8539(4)
_cell_length_b 11.8577(4)
_cell_length_c 11.8905(4)
_cell_measurement_reflns_used 9684
_cell_measurement_temperature 193(2)
_cell_measurement_theta_max 53.878
_cell_measurement_theta_min 3.365
_cell_volume 1487.40(9)
_computing_structure_refinement 'SHELXL-2018/3 (Sheldrick, 2018)'
_computing_structure_solution 'SHELXT 2014/5 (Sheldrick, 2014)'
_diffrn_ambient_temperature 193(2)
_diffrn_measured_fraction_theta_full 0.997
_diffrn_measured_fraction_theta_max 0.997
_diffrn_measurement_device_type 'Bruker APEX-II CCD'
_diffrn_measurement_method '\f and \w scans'
_diffrn_radiation_type GaK\a
_diffrn_radiation_wavelength 1.34139
_diffrn_reflns_av_R_equivalents 0.0376
_diffrn_reflns_av_unetI/netI 0.0207
_diffrn_reflns_Laue_measured_fraction_full 0.997
_diffrn_reflns_Laue_measured_fraction_max 0.997
_diffrn_reflns_limit_h_max 14
_diffrn_reflns_limit_h_min -14
_diffrn_reflns_limit_k_max 14
_diffrn_reflns_limit_k_min -14
_diffrn_reflns_limit_l_max 14
_diffrn_reflns_limit_l_min -14
_diffrn_reflns_number 35737
_diffrn_reflns_point_group_measured_fraction_full 0.997
_diffrn_reflns_point_group_measured_fraction_max 0.997
_diffrn_reflns_theta_full 52.998
_diffrn_reflns_theta_max 52.998
_diffrn_reflns_theta_min 3.365
_exptl_absorpt_coefficient_mu 2.051
_exptl_crystal_density_diffrn 1.319
_exptl_crystal_description block
_exptl_crystal_F_000 620
_exptl_crystal_size_max 0.120
_exptl_crystal_size_mid 0.110
_exptl_crystal_size_min 0.090
_refine_diff_density_max 0.234
_refine_diff_density_min -0.246
_refine_diff_density_rms 0.040
_refine_ls_extinction_method none
_refine_ls_goodness_of_fit_ref 1.026
_refine_ls_hydrogen_treatment constr
_refine_ls_matrix_type full
_refine_ls_number_parameters 398
_refine_ls_number_reflns 5245
_refine_ls_number_restraints 60
_refine_ls_restrained_S_all 1.031
_refine_ls_R_factor_all 0.0354
_refine_ls_R_factor_gt 0.0306
_refine_ls_shift/su_max 0.001
_refine_ls_shift/su_mean 0.000
_refine_ls_structure_factor_coef Fsqd
_refine_ls_weighting_details 'w=1/[\s^2^(Fo^2^)+(0.0420P)^2^+0.7297P] where P=(Fo^2^+2Fc^2^)/3'
_refine_ls_weighting_scheme calc
_refine_ls_wR_factor_gt 0.0806
_refine_ls_wR_factor_ref 0.0840
_reflns_Friedel_coverage 0.000
_reflns_number_gt 4696
_reflns_number_total 5245
_reflns_threshold_expression 'I > 2\s(I)'
_cod_data_source_file ja0c02141_si_001.cif
_cod_data_source_block A_a
_cod_depositor_comments 'Adding full bibliography for 4134728--4134730.cif.'
_cod_database_code 4134729
_shelx_shelxl_version_number 2018/3
_shelx_space_group_comment
;
The symmetry employed for this shelxl refinement is uniquely defined
by the following loop, which should always be used as a source of
symmetry information in preference to the above space-group names.
They are only intended as comments.
;
_shelx_estimated_absorpt_t_min 0.791
_shelx_estimated_absorpt_t_max 0.837

loop_
_space_group_symop_operation_xyz
'x, y, z'
'-x, -y, -z'

loop_
_atom_site_label
_atom_site_type_symbol
_atom_site_fract_x
_atom_site_fract_y
_atom_site_fract_z
_atom_site_U_iso_or_equiv
_atom_site_adp_type
_atom_site_occupancy
_atom_site_site_symmetry_order
_atom_site_calc_flag
_atom_site_refinement_flags_posn
_atom_site_refinement_flags_adp
_atom_site_refinement_flags_occupancy
_atom_site_disorder_assembly
_atom_site_disorder_group
C1 C 0.33559(13) -0.11146(14) 0.99177(15) 0.0245(3) Uani 1 1 d . . . . .
C2 C 0.37836(13) -0.03815(14) 0.87112(15) 0.0244(3) Uani 1 1 d . . . . .
C3 C 0.47275(13) 0.04100(14) 0.83943(14) 0.0227(3) Uani 1 1 d . . . . .
C4 C 0.52266(13) 0.03742(14) 0.93690(14) 0.0218(3) Uani 1 1 d . . . . .
C5 C 0.61884(13) 0.11075(14) 0.90684(14) 0.0231(3) Uani 1 1 d . . . . .
C6 C 0.66290(14) 0.18218(15) 0.78210(15) 0.0268(3) Uani 1 1 d . . . . .
H6 H 0.728173 0.228132 0.762474 0.032 Uiso 1 1 calc R U . . .
C7 C 0.51856(13) 0.11752(14) 0.71634(15) 0.0255(3) Uani 1 1 d . . . . .
H7 H 0.483688 0.121349 0.652358 0.031 Uiso 1 1 calc R U . . .
C8 C 0.66292(16) 0.27375(17) 0.55189(16) 0.0352(4) Uani 1 1 d . . . . .
C9 C 0.6522(2) 0.40550(19) 0.5503(2) 0.0564(6) Uani 1 1 d . . . . .
H9A H 0.697264 0.410095 0.605685 0.085 Uiso 1 1 calc R U . . .
H9B H 0.570666 0.428172 0.578332 0.085 Uiso 1 1 calc R U . . .
H9C H 0.681928 0.461129 0.466030 0.085 Uiso 1 1 calc R U . . .
C10 C 0.79159(19) 0.2394(2) 0.5107(2) 0.0608(6) Uani 1 1 d . . . . .
H10A H 0.800133 0.155563 0.514200 0.091 Uiso 1 1 calc R U . . .
H10B H 0.835021 0.247168 0.565931 0.091 Uiso 1 1 calc R U . . .
H10C H 0.821730 0.293533 0.425838 0.091 Uiso 1 1 calc R U . . .
C11 C 0.5966(2) 0.2720(2) 0.45988(18) 0.0612(7) Uani 1 1 d . . . . .
H11A H 0.628744 0.329647 0.377477 0.092 Uiso 1 1 calc R U . . .
H11B H 0.514661 0.294689 0.485877 0.092 Uiso 1 1 calc R U . . .
H11C H 0.603800 0.190388 0.457268 0.092 Uiso 1 1 calc R U . . .
C12 C 0.13073(15) -0.12800(15) 0.93367(16) 0.0298(4) Uani 1 1 d . . . . .
C13 C 0.17284(15) -0.05127(16) 0.81184(16) 0.0304(4) Uani 1 1 d . . . . .
C14 C -0.02435(18) 0.0052(2) 0.7862(2) 0.0471(5) Uani 1 1 d . . . . .
H14 H -0.077242 0.049904 0.735958 0.056 Uiso 1 1 calc R U . . .
C15 C -0.06588(16) -0.07269(19) 0.9074(2) 0.0444(5) Uani 1 1 d . . . . .
H15 H -0.146807 -0.081442 0.938887 0.053 Uiso 1 1 calc R U . . .
C16 C 0.01086(16) -0.13736(18) 0.98193(18) 0.0375(4) Uani 1 1 d . . . . .
H16 H -0.017655 -0.187743 1.065278 0.045 Uiso 1 1 calc R U . . .
C17 C 1.12349(14) 0.38826(15) 0.66220(15) 0.0259(3) Uani 1 1 d . . . . .
C18 C 1.04604(14) 0.46480(15) 0.70908(15) 0.0264(3) Uani 1 1 d . . . . .
C19 C 0.96117(13) 0.54400(15) 0.64208(15) 0.0257(3) Uani 1 1 d . . . . .
C20 C 0.95926(13) 0.53952(14) 0.52494(15) 0.0245(3) Uani 1 1 d . . . . .
C21 C 0.87531(13) 0.61548(14) 0.45870(15) 0.0249(3) Uani 1 1 d . . . . .
C22 C 0.79584(14) 0.69097(15) 0.51157(16) 0.0275(3) Uani 1 1 d . . . . .
H22 H 0.739259 0.739701 0.468384 0.033 Uiso 1 1 calc R U . . .
C23 C 0.79770(14) 0.69636(15) 0.62607(16) 0.0284(4) Uani 1 1 d . . . . .
C24 C 0.88108(14) 0.62254(15) 0.68901(15) 0.0287(4) Uani 1 1 d . . . . .
H24 H 0.883580 0.625682 0.766114 0.034 Uiso 1 1 calc R U . . .
C25 C 0.70944(16) 0.77814(17) 0.68459(17) 0.0363(4) Uani 1 1 d . U . . .
C26 C 0.7542(4) 0.8159(5) 0.7706(6) 0.0716(16) Uani 0.738(8) 1 d . U P A 1
H26A H 0.770281 0.743961 0.840195 0.107 Uiso 0.738(8) 1 calc R U P A 1
H26B H 0.695828 0.869802 0.801696 0.107 Uiso 0.738(8) 1 calc R U P A 1
H26C H 0.825601 0.858545 0.725582 0.107 Uiso 0.738(8) 1 calc R U P A 1
C27 C 0.6624(8) 0.8866(7) 0.5865(7) 0.060(2) Uani 0.738(8) 1 d . U P A 1
H27A H 0.601693 0.931680 0.627162 0.090 Uiso 0.738(8) 1 calc R U P A 1
H27B H 0.630000 0.857742 0.536014 0.090 Uiso 0.738(8) 1 calc R U P A 1
H27C H 0.725386 0.939683 0.533422 0.090 Uiso 0.738(8) 1 calc R U P A 1
C28 C 0.6014(3) 0.6978(3) 0.7665(4) 0.0520(10) Uani 0.738(8) 1 d . U P A 1
H28A H 0.627460 0.624422 0.828515 0.078 Uiso 0.738(8) 1 calc R U P A 1
H28B H 0.566891 0.675141 0.713178 0.078 Uiso 0.738(8) 1 calc R U P A 1
H28C H 0.543660 0.744376 0.808176 0.078 Uiso 0.738(8) 1 calc R U P A 1
C29 C 1.27079(15) 0.38165(15) 0.80969(15) 0.0285(4) Uani 1 1 d . . . . .
C30 C 1.19315(14) 0.46357(16) 0.85285(15) 0.0290(4) Uani 1 1 d . . . . .
C31 C 1.23333(16) 0.53839(17) 0.89840(16) 0.0352(4) Uani 1 1 d . . . . .
H31 H 1.181865 0.596916 0.923750 0.042 Uiso 1 1 calc R U . . .
C32 C 1.34884(17) 0.52650(19) 0.90627(18) 0.0417(4) Uani 1 1 d . . . . .
H32 H 1.375798 0.576099 0.938239 0.050 Uiso 1 1 calc R U . . .
C33 C 1.42495(17) 0.4418(2) 0.86727(19) 0.0435(5) Uani 1 1 d . . . . .
H33 H 1.503040 0.432509 0.875003 0.052 Uiso 1 1 calc R U . . .
C34 C 1.38720(16) 0.37088(17) 0.81704(17) 0.0357(4) Uani 1 1 d . . . . .
H34 H 1.440024 0.315453 0.787908 0.043 Uiso 1 1 calc R U . . .
C26' C 0.7954(10) 0.8759(12) 0.6873(17) 0.063(3) Uani 0.262(8) 1 d . U P A 2
H26D H 0.748082 0.932299 0.724171 0.095 Uiso 0.262(8) 1 calc R U P A 2
H26E H 0.835804 0.921221 0.602618 0.095 Uiso 0.262(8) 1 calc R U P A 2
H26F H 0.852248 0.830906 0.736521 0.095 Uiso 0.262(8) 1 calc R U P A 2
C27' C 0.637(2) 0.863(2) 0.6038(18) 0.054(4) Uani 0.262(8) 1 d . U P A 2
H27D H 0.586039 0.817123 0.586747 0.081 Uiso 0.262(8) 1 calc R U P A 2
H27E H 0.686295 0.911336 0.525928 0.081 Uiso 0.262(8) 1 calc R U P A 2
H27F H 0.589718 0.916122 0.644760 0.081 Uiso 0.262(8) 1 calc R U P A 2
C28' C 0.6524(13) 0.7131(11) 0.8101(12) 0.077(4) Uani 0.262(8) 1 d . U P A 2
H28D H 0.596115 0.768068 0.841950 0.115 Uiso 0.262(8) 1 calc R U P A 2
H28E H 0.709912 0.680667 0.861213 0.115 Uiso 0.262(8) 1 calc R U P A 2
H28F H 0.612138 0.646321 0.812798 0.115 Uiso 0.262(8) 1 calc R U P A 2
C35 C 0.61352(14) 0.18766(15) 0.68594(15) 0.0267(3) Uani 1 1 d . . . . .
C36 C 0.09450(17) 0.01761(18) 0.73862(19) 0.0407(4) Uani 1 1 d . . . . .
H36 H 0.122360 0.072376 0.657091 0.049 Uiso 1 1 calc R U . . .
S1 S 1.22373(4) 0.28741(4) 0.74791(4) 0.03015(11) Uani 1 1 d . . . . .
S2 S 1.04279(4) 0.46974(4) 0.85695(4) 0.03313(12) Uani 1 1 d . . . . .
S3 S 0.32522(4) -0.04426(4) 0.74769(4) 0.03318(12) Uani 1 1 d . . . . .
S4 S 0.22771(4) -0.21649(4) 1.02921(4) 0.03212(12) Uani 1 1 d . . . . .

loop_
_atom_site_aniso_label
_atom_site_aniso_U_11
_atom_site_aniso_U_22
_atom_site_aniso_U_33
_atom_site_aniso_U_23
_atom_site_aniso_U_13
_atom_site_aniso_U_12
C1 0.0212(8) 0.0245(8) 0.0285(8) -0.0102(7) -0.0057(6) -0.0014(6)
C2 0.0216(8) 0.0275(8) 0.0254(8) -0.0110(7) -0.0063(6) 0.0009(6)
C3 0.0200(7) 0.0232(8) 0.0241(8) -0.0094(6) -0.0041(6) 0.0022(6)
C4 0.0192(7) 0.0216(8) 0.0226(8) -0.0076(6) -0.0035(6) 0.0019(6)
C5 0.0195(7) 0.0227(8) 0.0251(8) -0.0078(6) -0.0040(6) 0.0010(6)
C6 0.0228(8) 0.0262(8) 0.0276(8) -0.0056(7) -0.0041(6) -0.0042(6)
C7 0.0242(8) 0.0282(8) 0.0231(8) -0.0089(7) -0.0064(6) 0.0019(6)
C8 0.0353(10) 0.0387(10) 0.0238(9) -0.0014(7) -0.0039(7) -0.0105(8)
C9 0.0747(16) 0.0396(12) 0.0401(12) 0.0040(9) -0.0091(11) -0.0167(11)
C10 0.0452(12) 0.0741(16) 0.0388(12) -0.0034(11) 0.0086(10) -0.0096(11)
C11 0.0733(16) 0.0763(16) 0.0252(10) 0.0033(10) -0.0120(10) -0.0358(13)
C12 0.0287(9) 0.0312(9) 0.0350(9) -0.0152(7) -0.0080(7) -0.0070(7)
C13 0.0283(9) 0.0341(9) 0.0344(9) -0.0150(8) -0.0096(7) -0.0062(7)
C14 0.0371(11) 0.0504(12) 0.0630(14) -0.0218(11) -0.0257(10) -0.0004(9)
C15 0.0270(9) 0.0553(12) 0.0617(13) -0.0310(11) -0.0106(9) -0.0059(8)
C16 0.0313(9) 0.0439(11) 0.0428(10) -0.0205(9) -0.0043(8) -0.0123(8)
C17 0.0242(8) 0.0279(8) 0.0270(8) -0.0122(7) -0.0040(6) -0.0025(6)
C18 0.0246(8) 0.0314(9) 0.0248(8) -0.0133(7) -0.0022(6) -0.0035(7)
C19 0.0222(8) 0.0289(8) 0.0278(8) -0.0137(7) -0.0018(6) -0.0034(6)
C20 0.0208(7) 0.0270(8) 0.0272(8) -0.0132(7) -0.0005(6) -0.0055(6)
C21 0.0225(8) 0.0264(8) 0.0276(8) -0.0131(7) -0.0022(6) -0.0039(6)
C22 0.0241(8) 0.0297(9) 0.0324(9) -0.0160(7) -0.0063(7) 0.0006(6)
C23 0.0258(8) 0.0302(9) 0.0319(9) -0.0167(7) -0.0021(7) -0.0023(7)
C24 0.0271(8) 0.0350(9) 0.0276(8) -0.0176(7) -0.0034(7) -0.0006(7)
C25 0.0368(10) 0.0434(10) 0.0360(10) -0.0258(8) -0.0103(8) 0.0121(8)
C26 0.060(3) 0.094(4) 0.105(4) -0.085(3) -0.038(3) 0.033(2)
C27 0.075(4) 0.041(2) 0.050(3) -0.0189(18) 0.004(2) 0.016(2)
C28 0.0369(18) 0.061(2) 0.0436(19) -0.0156(15) 0.0030(14) 0.0092(14)
C29 0.0324(9) 0.0305(9) 0.0223(8) -0.0096(7) -0.0069(7) 0.0004(7)
C30 0.0304(9) 0.0341(9) 0.0219(8) -0.0103(7) -0.0061(7) 0.0013(7)
C31 0.0394(10) 0.0411(10) 0.0300(9) -0.0195(8) -0.0087(8) 0.0032(8)
C32 0.0427(11) 0.0518(12) 0.0421(11) -0.0265(9) -0.0149(9) -0.0009(9)
C33 0.0348(10) 0.0592(13) 0.0457(11) -0.0262(10) -0.0165(9) 0.0032(9)
C34 0.0338(9) 0.0405(10) 0.0352(10) -0.0175(8) -0.0109(8) 0.0064(8)
C26' 0.054(6) 0.060(6) 0.111(8) -0.067(6) -0.029(6) 0.014(4)
C27' 0.052(7) 0.082(10) 0.046(7) -0.048(7) -0.031(7) 0.045(7)
C28' 0.068(7) 0.076(6) 0.062(6) -0.028(5) 0.015(5) 0.026(6)
C35 0.0246(8) 0.0264(8) 0.0249(8) -0.0060(7) -0.0042(6) -0.0009(6)
C36 0.0401(10) 0.0424(11) 0.0428(11) -0.0110(9) -0.0180(9) -0.0084(8)
S1 0.0326(2) 0.0287(2) 0.0311(2) -0.01359(17) -0.00915(17) 0.00352(17)
S2 0.0280(2) 0.0483(3) 0.0263(2) -0.02064(19) -0.00366(16) 0.00369(18)
S3 0.0290(2) 0.0482(3) 0.0261(2) -0.01551(19) -0.00543(17) -0.00901(18)
S4 0.0336(2) 0.0288(2) 0.0342(2) -0.00676(18) -0.01022(18) -0.01051(17)

loop_
_atom_type_symbol
_atom_type_description
_atom_type_scat_dispersion_real
_atom_type_scat_dispersion_imag
_atom_type_scat_source
C C 0.0137 0.0067 'International Tables Vol C Tables 4.2.6.8 and 6.1.1.4'
H H 0.0000 0.0000 'International Tables Vol C Tables 4.2.6.8 and 6.1.1.4'
S S 0.2925 0.4295 'International Tables Vol C Tables 4.2.6.8 and 6.1.1.4'

loop_
_geom_angle_atom_site_label_1
_geom_angle_atom_site_label_2
_geom_angle_atom_site_label_3
_geom_angle
_geom_angle_site_symmetry_1
_geom_angle_site_symmetry_3
_geom_angle_publ_flag
C2 C1 C5 121.16(14) . 2_657 ?
C2 C1 S4 121.31(12) . . ?
C5 C1 S4 117.45(12) 2_657 . ?
C1 C2 C3 121.33(14) . . ?
C1 C2 S3 120.52(12) . . ?
C3 C2 S3 118.05(12) . . ?
C7 C3 C4 119.21(14) . . ?
C7 C3 C2 122.69(14) . . ?
C4 C3 C2 118.07(14) . . ?
C3 C4 C4 120.84(17) . 2_657 ?
C3 C4 C5 118.91(14) . . ?
C4 C4 C5 120.25(17) 2_657 . ?
C6 C5 C4 119.23(14) . . ?
C6 C5 C1 122.54(14) . 2_657 ?
C4 C5 C1 118.19(14) . 2_657 ?
C35 C6 C5 122.29(15) . . ?
C35 C6 H6 118.9 . . ?
C5 C6 H6 118.9 . . ?
C35 C7 C3 122.25(15) . . ?
C35 C7 H7 118.9 . . ?
C3 C7 H7 118.9 . . ?
C11 C8 C10 109.62(19) . . ?
C11 C8 C35 112.33(15) . . ?
C10 C8 C35 110.06(15) . . ?
C11 C8 C9 107.78(18) . . ?
C10 C8 C9 108.43(18) . . ?
C35 C8 C9 108.50(15) . . ?
C8 C9 H9A 109.5 . . ?
C8 C9 H9B 109.5 . . ?
H9A C9 H9B 109.5 . . ?
C8 C9 H9C 109.5 . . ?
H9A C9 H9C 109.5 . . ?
H9B C9 H9C 109.5 . . ?
C8 C10 H10A 109.5 . . ?
C8 C10 H10B 109.5 . . ?
H10A C10 H10B 109.5 . . ?
C8 C10 H10C 109.5 . . ?
H10A C10 H10C 109.5 . . ?
H10B C10 H10C 109.5 . . ?
C8 C11 H11A 109.5 . . ?
C8 C11 H11B 109.5 . . ?
H11A C11 H11B 109.5 . . ?
C8 C11 H11C 109.5 . . ?
H11A C11 H11C 109.5 . . ?
H11B C11 H11C 109.5 . . ?
C13 C12 C16 120.17(17) . . ?
C13 C12 S4 120.81(13) . . ?
C16 C12 S4 119.01(14) . . ?
C12 C13 C36 119.64(16) . . ?
C12 C13 S3 120.34(13) . . ?
C36 C13 S3 119.98(14) . . ?
C36 C14 C15 120.30(19) . . ?
C36 C14 H14 119.9 . . ?
C15 C14 H14 119.9 . . ?
C16 C15 C14 120.22(18) . . ?
C16 C15 H15 119.9 . . ?
C14 C15 H15 119.9 . . ?
C15 C16 C12 119.82(18) . . ?
C15 C16 H16 120.1 . . ?
C12 C16 H16 120.1 . . ?
C18 C17 C21 120.80(15) . 2_766 ?
C18 C17 S1 121.33(12) . . ?
C21 C17 S1 117.85(12) 2_766 . ?
C17 C18 C19 121.76(15) . . ?
C17 C18 S2 121.36(13) . . ?
C19 C18 S2 116.87(12) . . ?
C24 C19 C20 119.34(15) . . ?
C24 C19 C18 122.43(15) . . ?
C20 C19 C18 118.22(14) . . ?
C19 C20 C20 120.21(19) . 2_766 ?
C19 C20 C21 118.94(14) . . ?
C20 C20 C21 120.85(18) 2_766 . ?
C22 C21 C20 119.11(14) . . ?
C22 C21 C17 122.75(15) . 2_766 ?
C20 C21 C17 118.13(14) . 2_766 ?
C23 C22 C21 122.22(15) . . ?
C23 C22 H22 118.9 . . ?
C21 C22 H22 118.9 . . ?
C24 C23 C22 117.95(15) . . ?
C24 C23 C25 119.94(15) . . ?
C22 C23 C25 122.10(15) . . ?
C23 C24 C19 122.42(15) . . ?
C23 C24 H24 118.8 . . ?
C19 C24 H24 118.8 . . ?
C28' C25 C27' 116.9(10) . . ?
C26 C25 C27 112.1(4) . . ?
C28' C25 C23 112.7(4) . . ?
C27' C25 C23 115.0(9) . . ?
C26 C25 C23 113.52(19) . . ?
C27 C25 C23 111.8(4) . . ?
C26 C25 C28 106.8(3) . . ?
C27 C25 C28 105.9(3) . . ?
C23 C25 C28 105.97(18) . . ?
C28' C25 C26' 107.7(8) . . ?
C27' C25 C26' 100.0(10) . . ?
C23 C25 C26' 102.3(4) . . ?
C25 C26 H26A 109.5 . . ?
C25 C26 H26B 109.5 . . ?
H26A C26 H26B 109.5 . . ?
C25 C26 H26C 109.5 . . ?
H26A C26 H26C 109.5 . . ?
H26B C26 H26C 109.5 . . ?
C25 C27 H27A 109.5 . . ?
C25 C27 H27B 109.5 . . ?
H27A C27 H27B 109.5 . . ?
C25 C27 H27C 109.5 . . ?
H27A C27 H27C 109.5 . . ?
H27B C27 H27C 109.5 . . ?
C25 C28 H28A 109.5 . . ?
C25 C28 H28B 109.5 . . ?
H28A C28 H28B 109.5 . . ?
C25 C28 H28C 109.5 . . ?
H28A C28 H28C 109.5 . . ?
H28B C28 H28C 109.5 . . ?
C30 C29 C34 119.91(16) . . ?
C30 C29 S1 121.15(13) . . ?
C34 C29 S1 118.92(13) . . ?
C29 C30 C31 119.80(16) . . ?
C29 C30 S2 120.80(13) . . ?
C31 C30 S2 119.34(13) . . ?
C32 C31 C30 119.87(17) . . ?
C32 C31 H31 120.1 . . ?
C30 C31 H31 120.1 . . ?
C31 C32 C33 120.11(17) . . ?
C31 C32 H32 119.9 . . ?
C33 C32 H32 119.9 . . ?
C34 C33 C32 120.46(18) . . ?
C34 C33 H33 119.8 . . ?
C32 C33 H33 119.8 . . ?
C33 C34 C29 119.74(17) . . ?
C33 C34 H34 120.1 . . ?
C29 C34 H34 120.1 . . ?
C25 C26' H26D 109.5 . . ?
C25 C26' H26E 109.5 . . ?
H26D C26' H26E 109.5 . . ?
C25 C26' H26F 109.5 . . ?
H26D C26' H26F 109.5 . . ?
H26E C26' H26F 109.5 . . ?
C25 C27' H27D 109.5 . . ?
C25 C27' H27E 109.5 . . ?
H27D C27' H27E 109.5 . . ?
C25 C27' H27F 109.5 . . ?
H27D C27' H27F 109.5 . . ?
H27E C27' H27F 109.5 . . ?
C25 C28' H28D 109.5 . . ?
C25 C28' H28E 109.5 . . ?
H28D C28' H28E 109.5 . . ?
C25 C28' H28F 109.5 . . ?
H28D C28' H28F 109.5 . . ?
H28E C28' H28F 109.5 . . ?
C7 C35 C6 118.07(14) . . ?
C7 C35 C8 122.72(15) . . ?
C6 C35 C8 119.18(14) . . ?
C14 C36 C13 119.78(19) . . ?
C14 C36 H36 120.1 . . ?
C13 C36 H36 120.1 . . ?
C29 S1 C17 101.93(8) . . ?
C30 S2 C18 101.54(7) . . ?
C13 S3 C2 101.86(8) . . ?
C12 S4 C1 101.80(8) . . ?

loop_
_geom_bond_atom_site_label_1
_geom_bond_atom_site_label_2
_geom_bond_distance
_geom_bond_site_symmetry_2
_geom_bond_publ_flag
C1 C2 1.365(2) . ?
C1 C5 1.447(2) 2_657 ?
C1 S4 1.7707(15) . ?
C2 C3 1.448(2) . ?
C2 S3 1.7702(16) . ?
C3 C7 1.404(2) . ?
C3 C4 1.417(2) . ?
C4 C4 1.423(3) 2_657 ?
C4 C5 1.424(2) . ?
C5 C6 1.397(2) . ?
C6 C35 1.391(2) . ?
C6 H6 0.9400 . ?
C7 C35 1.387(2) . ?
C7 H7 0.9400 . ?
C8 C11 1.512(3) . ?
C8 C10 1.520(3) . ?
C8 C35 1.538(2) . ?
C8 C9 1.542(3) . ?
C9 H9A 0.9700 . ?
C9 H9B 0.9700 . ?
C9 H9C 0.9700 . ?
C10 H10A 0.9700 . ?
C10 H10B 0.9700 . ?
C10 H10C 0.9700 . ?
C11 H11A 0.9700 . ?
C11 H11B 0.9700 . ?
C11 H11C 0.9700 . ?
C12 C13 1.386(2) . ?
C12 C16 1.390(2) . ?
C12 S4 1.7662(18) . ?
C13 C36 1.392(3) . ?
C13 S3 1.7688(17) . ?
C14 C36 1.381(3) . ?
C14 C15 1.384(3) . ?
C14 H14 0.9400 . ?
C15 C16 1.375(3) . ?
C15 H15 0.9400 . ?
C16 H16 0.9400 . ?
C17 C18 1.361(2) . ?
C17 C21 1.451(2) 2_766 ?
C17 S1 1.7755(17) . ?
C18 C19 1.446(2) . ?
C18 S2 1.7719(16) . ?
C19 C24 1.393(2) . ?
C19 C20 1.420(2) . ?
C20 C20 1.422(3) 2_766 ?
C20 C21 1.421(2) . ?
C21 C22 1.399(2) . ?
C22 C23 1.393(2) . ?
C22 H22 0.9400 . ?
C23 C24 1.389(2) . ?
C23 C25 1.535(2) . ?
C24 H24 0.9400 . ?
C25 C28' 1.423(11) . ?
C25 C27' 1.450(18) . ?
C25 C26 1.494(4) . ?
C25 C27 1.516(8) . ?
C25 C28 1.580(4) . ?
C25 C26' 1.667(10) . ?
C26 H26A 0.9700 . ?
C26 H26B 0.9700 . ?
C26 H26C 0.9700 . ?
C27 H27A 0.9700 . ?
C27 H27B 0.9700 . ?
C27 H27C 0.9700 . ?
C28 H28A 0.9700 . ?
C28 H28B 0.9700 . ?
C28 H28C 0.9700 . ?
C29 C30 1.387(2) . ?
C29 C34 1.389(2) . ?
C29 S1 1.7691(17) . ?
C30 C31 1.392(2) . ?
C30 S2 1.7615(17) . ?
C31 C32 1.379(3) . ?
C31 H31 0.9400 . ?
C32 C33 1.381(3) . ?
C32 H32 0.9400 . ?
C33 C34 1.379(3) . ?
C33 H33 0.9400 . ?
C34 H34 0.9400 . ?
C26' H26D 0.9700 . ?
C26' H26E 0.9700 . ?
C26' H26F 0.9700 . ?
C27' H27D 0.9700 . ?
C27' H27E 0.9700 . ?
C27' H27F 0.9700 . ?
C28' H28D 0.9700 . ?
C28' H28E 0.9700 . ?
C28' H28F 0.9700 . ?
C36 H36 0.9400 . ?
